data_7228548
loop_
_publ_author_name
'Xiong, Ying'
'Liu, Guo Cheng'
'Wang, Xiuli'
'Zhang, Juwen'
'Lin, Hongyan'
'Sha, Xiao Ting'

_publ_section_title
;
 Polycarboxylates-directed pyridyl-amide-based CoII complexes: fluorescent
 recognition of Fe3+ and Fe3+-functionalized composite materials for
 enhancing photocatalytic activities
;
_journal_name_full CrystEngComm
_journal_paper_doi 10.1039/C7CE00800G
_journal_year 2017
_chemical_formula_sum 'C28 H30 Cl0 Co N4 O10'
_chemical_formula_weight 641.49
_chemical_name_systematic
; 
 ? 
;
_space_group_IT_number 14
_symmetry_cell_setting monoclinic
_symmetry_space_group_name_Hall '-P 2ybc'
_symmetry_space_group_name_H-M 'P 1 21/c 1'
_atom_sites_solution_hydrogens geom
_atom_sites_solution_primary direct
_atom_sites_solution_secondary difmap
_audit_creation_method SHELXL-97
_audit_update_record
;
2017-04-05 deposited with the CCDC.
2017-06-26 downloaded from the CCDC.
;
_cell_angle_alpha 90.00
_cell_angle_beta 90.075(5)
_cell_angle_gamma 90.00
_cell_formula_units_Z 2
_cell_length_a 11.387(3)
_cell_length_b 11.587(3)
_cell_length_c 11.304(3)
_cell_measurement_reflns_used 812
_cell_measurement_temperature 296(2)
_cell_measurement_theta_max 25.08
_cell_measurement_theta_min 1.79
_cell_volume 1491.5(7)
_computing_cell_refinement 'SMART (Bruker, 2001)'
_computing_data_collection 'SMART (Bruker, 2001)'
_computing_data_reduction 'SAINT+ (Bruker, 1999)'
_computing_molecular_graphics 'PLATON (Spek, 2003)'
_computing_publication_material 'SHELXTL (1998)'
_computing_structure_refinement 'SHELXL-97 (Sheldrick, 1997)'
_computing_structure_solution 'SHELXS-97 (Sheldrick, 1990)'
_diffrn_ambient_temperature 296(2)
_diffrn_measured_fraction_theta_full 0.992
_diffrn_measured_fraction_theta_max 0.992
_diffrn_measurement_device_type 'CCD area detector'
_diffrn_measurement_method 'phi and omega scans'
_diffrn_radiation_monochromator graphite
_diffrn_radiation_source 'fine-focus sealed tube'
_diffrn_radiation_type MoK\a
_diffrn_radiation_wavelength 0.71073
_diffrn_reflns_av_R_equivalents 0.0810
_diffrn_reflns_av_unetI/netI 0.0832
_diffrn_reflns_limit_h_max 13
_diffrn_reflns_limit_h_min -13
_diffrn_reflns_limit_k_max 10
_diffrn_reflns_limit_k_min -13
_diffrn_reflns_limit_l_max 13
_diffrn_reflns_limit_l_min -13
_diffrn_reflns_number 8307
_diffrn_reflns_theta_full 25.08
_diffrn_reflns_theta_max 25.08
_diffrn_reflns_theta_min 1.79
_exptl_absorpt_coefficient_mu 0.638
_exptl_absorpt_correction_T_max 0.9332
_exptl_absorpt_correction_T_min 0.9104
_exptl_absorpt_correction_type multi-scan
_exptl_absorpt_process_details SADABS
_exptl_crystal_colour Orange
_exptl_crystal_density_diffrn 1.428
_exptl_crystal_density_method 'not measured'
_exptl_crystal_description BLOCK
_exptl_crystal_F_000 666
_exptl_crystal_size_max 0.15
_exptl_crystal_size_mid 0.13
_exptl_crystal_size_min 0.11
_refine_diff_density_max 0.527
_refine_diff_density_min -0.468
_refine_diff_density_rms 0.080
_refine_ls_extinction_method none
_refine_ls_goodness_of_fit_ref 1.018
_refine_ls_hydrogen_treatment mixed
_refine_ls_matrix_type full
_refine_ls_number_parameters 204
_refine_ls_number_reflns 2630
_refine_ls_number_restraints 0
_refine_ls_restrained_S_all 1.018
_refine_ls_R_factor_all 0.1022
_refine_ls_R_factor_gt 0.0531
_refine_ls_shift/su_max 0.002
_refine_ls_shift/su_mean 0.000
_refine_ls_structure_factor_coef Fsqd
_refine_ls_weighting_details 'calc w=1/[\s^2^(Fo^2^)+(0.0600P)^2^+0.0000P] where P=(Fo^2^+2Fc^2^)/3'
_refine_ls_weighting_scheme calc
_refine_ls_wR_factor_gt 0.1150
_refine_ls_wR_factor_ref 0.1352
_reflns_number_gt 1622
_reflns_number_total 2630
_reflns_threshold_expression >2sigma(I)
_cod_data_source_file c7ce00800g2.cif
_cod_data_source_block 1
_cod_depositor_comments
;
The following automatic conversions were performed:

'_symmetry_cell_setting' value 'Monoclinic' changed to 'monoclinic'
according to
/home/data/users/saulius/crontab/automatic-downloads/rss-feeds/RSC/lib/dictionaries/cif_core.dic
dictionary named 'cif_core.dic' version 2.4.2 from 2011-04-26.

Automatic conversion script
Id: cif_fix_values 4973 2017-02-22 13:04:09Z antanas 
;
_cod_original_cell_volume 1491.4(7)
_cod_original_sg_symbol_H-M P2(1)/c
_cod_database_code 7228548

loop_
_symmetry_equiv_pos_as_xyz
'x, y, z'
'-x, y+1/2, -z+1/2'
'-x, -y, -z'
'x, -y-1/2, z-1/2'

loop_
_atom_site_label
_atom_site_type_symbol
_atom_site_fract_x
_atom_site_fract_y
_atom_site_fract_z
_atom_site_U_iso_or_equiv
_atom_site_adp_type
_atom_site_occupancy
_atom_site_symmetry_multiplicity
_atom_site_calc_flag
_atom_site_refinement_flags
Co1 Co 0.5000 0.0000 0.0000 0.0331(3) Uani 1 2 d S
O1W O 0.6296(2) 0.1244(3) 0.0022(2) 0.0482(8) Uani 1 1 d .
H1WA H 0.6568 0.1601 0.0620 0.058 Uiso 1 1 d R
H1WB H 0.6668 0.1478 -0.0584 0.058 Uiso 1 1 d R
N1 N 0.6310(3) -0.1337(3) -0.0203(3) 0.0399(9) Uani 1 1 d .
C1 C 0.7003(4) -0.1402(4) -0.1167(4) 0.0548(14) Uani 1 1 d .
H1A H 0.6959 -0.0814 -0.1725 0.066 Uiso 1 1 calc R
O2 O 0.4907(2) 0.0165(2) -0.1809(2) 0.0391(7) Uani 1 1 d .
N2 N 0.8844(3) -0.4522(3) -0.1963(3) 0.0475(10) Uani 1 1 d .
H2B H 0.8336 -0.4974 -0.2282 0.057 Uiso 1 1 calc R
C2 C 0.6418(4) -0.2194(4) 0.0564(3) 0.0427(11) Uani 1 1 d .
H2A H 0.5948 -0.2177 0.1236 0.051 Uiso 1 1 calc R
O2W O 0.7377(4) 0.2066(4) -0.1913(3) 0.0735(13) Uani 1 1 d .
H2WA H 0.722(5) 0.280(5) -0.208(5) 0.09(2) Uiso 1 1 d .
H2WB H 0.806(6) 0.206(6) -0.201(7) 0.13(3) Uiso 1 1 d .
O3 O 0.3266(2) -0.0738(3) -0.2349(2) 0.0428(8) Uani 1 1 d .
C3 C 0.7764(4) -0.2291(4) -0.1361(4) 0.0525(13) Uani 1 1 d .
H3A H 0.8221 -0.2296 -0.2042 0.063 Uiso 1 1 calc R
O4 O 1.0470(3) -0.3472(4) -0.2198(3) 0.0831(13) Uani 1 1 d .
C4 C 0.7173(4) -0.3101(4) 0.0435(4) 0.0456(12) Uani 1 1 d .
H4A H 0.7223 -0.3666 0.1016 0.055 Uiso 1 1 calc R
C5 C 0.7863(3) -0.3169(4) -0.0570(3) 0.0378(11) Uani 1 1 d .
C6 C 0.8696(4) -0.4171(4) -0.0727(4) 0.0515(13) Uani 1 1 d .
H6A H 0.9456 -0.3961 -0.0405 0.062 Uiso 1 1 calc R
H6B H 0.8405 -0.4824 -0.0277 0.062 Uiso 1 1 calc R
C7 C 0.9754(4) -0.4153(4) -0.2602(4) 0.0510(13) Uani 1 1 d .
C8 C 0.9851(4) -0.4608(4) -0.3843(4) 0.0435(11) Uani 1 1 d .
C9 C 1.0337(4) -0.3898(4) -0.4705(4) 0.0525(13) Uani 1 1 d .
H9A H 1.0570 -0.3153 -0.4508 0.063 Uiso 1 1 calc R
C10 C 1.0479(4) -0.4287(4) -0.5851(4) 0.0494(12) Uani 1 1 d .
H10A H 1.0798 -0.3800 -0.6420 0.059 Uiso 1 1 calc R
C11 C 0.4224(4) -0.0237(3) -0.2570(3) 0.0325(10) Uani 1 1 d .
C12 C 0.5503(4) 0.0650(4) -0.4110(3) 0.0363(10) Uani 1 1 d .
H12A H 0.5844 0.1093 -0.3516 0.044 Uiso 1 1 calc R
C13 C 0.4614(3) -0.0112(4) -0.3835(3) 0.0308(9) Uani 1 1 d .
C14 C 0.5890(4) 0.0760(4) -0.5269(3) 0.0362(10) Uani 1 1 d .
H14A H 0.6493 0.1274 -0.5445 0.043 Uiso 1 1 calc R

loop_
_atom_site_aniso_label
_atom_site_aniso_U_11
_atom_site_aniso_U_22
_atom_site_aniso_U_33
_atom_site_aniso_U_23
_atom_site_aniso_U_13
_atom_site_aniso_U_12
Co1 0.0391(5) 0.0494(5) 0.0108(3) -0.0005(4) 0.0055(3) -0.0028(4)
O1W 0.059(2) 0.067(2) 0.0192(14) 0.0028(14) 0.0045(14) -0.0183(17)
N1 0.043(2) 0.052(2) 0.0256(17) 0.0001(17) 0.0099(16) 0.0031(18)
C1 0.060(3) 0.074(4) 0.031(2) 0.012(2) 0.022(2) 0.013(3)
O2 0.0458(17) 0.058(2) 0.0138(13) -0.0025(13) 0.0032(13) -0.0077(15)
N2 0.038(2) 0.063(3) 0.041(2) -0.0166(19) 0.0111(18) -0.0012(19)
C2 0.050(3) 0.051(3) 0.028(2) 0.000(2) 0.016(2) 0.000(2)
O2W 0.068(3) 0.089(4) 0.064(2) 0.034(2) 0.038(2) 0.022(3)
O3 0.0443(18) 0.064(2) 0.0206(14) -0.0005(14) 0.0072(13) -0.0101(16)
C3 0.050(3) 0.079(4) 0.029(2) 0.007(2) 0.019(2) 0.018(3)
O4 0.066(2) 0.122(3) 0.061(2) -0.048(2) 0.028(2) -0.043(2)
C4 0.054(3) 0.055(3) 0.028(2) 0.005(2) 0.010(2) 0.008(2)
C5 0.032(2) 0.057(3) 0.025(2) -0.008(2) 0.0062(19) 0.003(2)
C6 0.047(3) 0.072(4) 0.036(2) -0.007(2) 0.009(2) 0.003(3)
C7 0.042(3) 0.063(3) 0.048(3) -0.020(3) 0.011(2) -0.004(3)
C8 0.033(2) 0.050(3) 0.047(3) -0.012(2) 0.007(2) 0.000(2)
C9 0.056(3) 0.052(3) 0.049(3) -0.012(2) 0.013(2) -0.005(3)
C10 0.045(3) 0.057(3) 0.046(3) -0.007(2) 0.016(2) -0.004(2)
C11 0.039(2) 0.039(3) 0.0196(19) 0.0008(17) 0.0023(19) 0.005(2)
C12 0.048(3) 0.045(3) 0.0150(18) -0.0070(18) 0.0015(18) -0.008(2)
C13 0.037(2) 0.040(2) 0.0156(17) 0.0001(19) 0.0047(16) -0.002(2)
C14 0.044(2) 0.046(3) 0.0191(19) 0.0019(19) 0.0042(19) -0.011(2)

loop_
_atom_type_symbol
_atom_type_description
_atom_type_scat_dispersion_real
_atom_type_scat_dispersion_imag
_atom_type_scat_source
C C 0.0033 0.0016 'International Tables Vol C Tables 4.2.6.8 and 6.1.1.4'
H H 0.0000 0.0000 'International Tables Vol C Tables 4.2.6.8 and 6.1.1.4'
N N 0.0061 0.0033 'International Tables Vol C Tables 4.2.6.8 and 6.1.1.4'
O O 0.0106 0.0060 'International Tables Vol C Tables 4.2.6.8 and 6.1.1.4'
Cl Cl 0.1484 0.1585 'International Tables Vol C Tables 4.2.6.8 and 6.1.1.4'
Co Co 0.3494 0.9721 'International Tables Vol C Tables 4.2.6.8 and 6.1.1.4'

loop_
_geom_angle_atom_site_label_1
_geom_angle_atom_site_label_2
_geom_angle_atom_site_label_3
_geom_angle
_geom_angle_site_symmetry_1
_geom_angle_site_symmetry_3
O2 Co1 O2 180.0 . 3_655
O2 Co1 O1W 90.95(10) . 3_655
O2 Co1 O1W 89.05(10) 3_655 3_655
O2 Co1 O1W 89.05(10) . .
O2 Co1 O1W 90.95(10) 3_655 .
O1W Co1 O1W 180.0 3_655 .
O2 Co1 N1 90.25(11) . 3_655
O2 Co1 N1 89.75(11) 3_655 3_655
O1W Co1 N1 90.49(13) 3_655 3_655
O1W Co1 N1 89.51(13) . 3_655
O2 Co1 N1 89.75(11) . .
O2 Co1 N1 90.25(11) 3_655 .
O1W Co1 N1 89.51(13) 3_655 .
O1W Co1 N1 90.49(13) . .
N1 Co1 N1 180.0 3_655 .
C2 N1 C1 115.7(4) . .
C2 N1 Co1 122.1(3) . .
C1 N1 Co1 122.0(3) . .
N1 C1 C3 123.0(4) . .
C11 O2 Co1 133.0(3) . .
C7 N2 C6 121.2(4) . .
N1 C2 C4 124.4(4) . .
C5 C3 C1 120.8(4) . .
C2 C4 C5 119.3(4) . .
C3 C5 C4 116.8(4) . .
C3 C5 C6 123.4(4) . .
C4 C5 C6 119.9(4) . .
N2 C6 C5 113.5(4) . .
O4 C7 N2 121.5(4) . .
O4 C7 C8 121.7(4) . .
N2 C7 C8 116.8(4) . .
C10 C8 C9 118.9(4) 3_744 .
C10 C8 C7 122.7(4) 3_744 .
C9 C8 C7 118.4(4) . .
C10 C9 C8 120.7(4) . .
C8 C10 C9 120.4(4) 3_744 .
O2 C11 O3 124.9(3) . .
O2 C11 C13 115.7(3) . .
O3 C11 C13 119.3(3) . .
C13 C12 C14 120.4(4) . .
C12 C13 C14 119.1(3) . 3_654
C12 C13 C11 119.6(3) . .
C14 C13 C11 121.3(4) 3_654 .
C13 C14 C12 120.5(4) 3_654 .

loop_
_geom_bond_atom_site_label_1
_geom_bond_atom_site_label_2
_geom_bond_distance
_geom_bond_site_symmetry_2
Co1 O2 2.056(2) .
Co1 O2 2.056(2) 3_655
Co1 O1W 2.063(3) 3_655
Co1 O1W 2.063(3) .
Co1 N1 2.163(3) 3_655
Co1 N1 2.163(3) .
N1 C2 1.324(5) .
N1 C1 1.348(5) .
C1 C3 1.364(6) .
O2 C11 1.249(5) .
N2 C7 1.334(5) .
N2 C6 1.465(5) .
C2 C4 1.365(5) .
O3 C11 1.261(4) .
C3 C5 1.359(6) .
O4 C7 1.222(5) .
C4 C5 1.384(5) .
C5 C6 1.510(6) .
C7 C8 1.503(6) .
C8 C10 1.378(6) 3_744
C8 C9 1.391(6) .
C9 C10 1.381(6) .
C10 C8 1.378(6) 3_744
C11 C13 1.505(5) .
C12 C13 1.378(5) .
C12 C14 1.389(5) .
C13 C14 1.385(5) 3_654
C14 C13 1.385(5) 3_654
